data_2011899
loop_
_publ_author_name
'Bj\"ork, Helen'
'Dabkowska, Hanna'
'Greedan, John E.'
'Gustafsson, Torbj\"orn'
'Thomas, John O.'

_publ_section_title
;
 (Li~0.91~Mn~0.09~)Mn~2~O~4~
;
_journal_issue 4
_journal_name_full 'Acta Crystallographica Section C'
_journal_page_first 331
_journal_page_last 332
_journal_paper_doi 10.1107/S0108270100019430
_journal_volume 57
_journal_year 2001
_chemical_formula_moiety '(Li0.91 Mn0.09)Mn2 O4 '
_chemical_formula_sum 'Li0.91 Mn2.09 O4'
_chemical_formula_weight 185.13
_chemical_name_systematic ?
_space_group_IT_number 141
_symmetry_cell_setting tetragonal
_symmetry_space_group_name_Hall '-I 4bd 2'
_symmetry_space_group_name_H-M 'I 41/a m d :2'
_cell_angle_alpha 90.0
_cell_angle_beta 90.0
_cell_angle_gamma 90.0
_cell_formula_units_Z 4
_cell_length_a 5.7502(9)
_cell_length_b 5.7502(9)
_cell_length_c 8.637(3)
_cell_measurement_reflns_used 25
_cell_measurement_temperature 293
_cell_measurement_theta_max 20.00
_cell_measurement_theta_min 19.00
_cell_volume 285.58(12)
_computing_cell_refinement 'Rigaku AFC-6R'
_computing_data_collection 'STOE IPDS'
_computing_data_reduction 'X-RED and X-SHAPE (Stoe & Cie, 1996)'
_computing_molecular_graphics 'ORTEPII (Johnson, 1976)'
_computing_publication_material 'DISTAN (Lundgren, 1983)'
_computing_structure_refinement 'DUPALS (Lundgren, 1983)'
_diffrn_ambient_temperature 293
_diffrn_measured_fraction_theta_full 1.0
_diffrn_measured_fraction_theta_max 1.0
_diffrn_measurement_device 'STOE IPDS'
_diffrn_measurement_method '\w scan b/P/b'
_diffrn_radiation_monochromator graphite
_diffrn_radiation_source 'xray tube'
_diffrn_radiation_type 'Molybdenum K\a~1~'
_diffrn_radiation_wavelength .71073
_diffrn_reflns_av_R_equivalents .049
_diffrn_reflns_limit_h_max 7
_diffrn_reflns_limit_h_min -7
_diffrn_reflns_limit_k_max 7
_diffrn_reflns_limit_k_min -7
_diffrn_reflns_limit_l_max 11
_diffrn_reflns_limit_l_min -11
_diffrn_reflns_number 1225
_diffrn_reflns_theta_full 28
_diffrn_reflns_theta_max 28.0
_diffrn_reflns_theta_min 4.25
_diffrn_standards_decay_% 0
_diffrn_standards_interval_count 0
_diffrn_standards_interval_time 0
_diffrn_standards_number 0
_exptl_absorpt_coefficient_mu 8.78
_exptl_absorpt_correction_T_max .377
_exptl_absorpt_correction_T_min .182
_exptl_absorpt_correction_type numerical
_exptl_absorpt_process_details 'JANA'98 (Petri\,cek & Du\<sek, 1997)'
_exptl_crystal_colour black
_exptl_crystal_density_diffrn 4.304
_exptl_crystal_density_meas ?
_exptl_crystal_description octahedral
_exptl_crystal_F_000 476
_exptl_crystal_size_max .3
_exptl_crystal_size_mid .3
_exptl_crystal_size_min .2
_refine_diff_density_max .52
_refine_diff_density_min -.55
_refine_ls_extinction_coef '0.8(1) x 10^3^'
_refine_ls_extinction_method 'Becker & Coppens (1974), isotropic type 2 '
_refine_ls_goodness_of_fit_ref 3.94
_refine_ls_hydrogen_treatment none
_refine_ls_matrix_type full
_refine_ls_number_parameters 14
_refine_ls_number_reflns 1225
_refine_ls_R_factor_all .038
_refine_ls_R_factor_gt .038
_refine_ls_shift/su_max .1
_refine_ls_structure_factor_coef Fsqd
_refine_ls_weighting_details 'w = 1/[\s^2^(F)^2^ + 0.01F^2^]'
_refine_ls_weighting_scheme calc
_refine_ls_wR_factor_all .083
_refine_ls_wR_factor_ref .083
_reflns_number_gt 1225
_reflns_number_total 103
_reflns_threshold_expression 'Inet >-15.0\s(Inet)'
_cod_data_source_file sk1365.cif
_cod_data_source_block I
_cod_depositor_comments
;
The following automatic conversions were performed:
'_symmetry_cell_setting' value 'Tetragonal' changed to 'tetragonal'
according to '/home/saulius/struct/CIF-dictionaries/cif_core.dic'
dictionary named 'cif_core.dic' version 2.4.1 from
2010-06-29.

'_geom_bond_publ_flag' value 'No' changed to 'no' according
to '/home/saulius/struct/CIF-dictionaries/cif_core.dic' dictionary named
'cif_core.dic' version 2.4.1 from 2010-06-29 (6
times).

'_geom_bond_publ_flag' value 'Yes' changed to 'yes' according to
'/home/saulius/struct/CIF-dictionaries/cif_core.dic' dictionary named
'cif_core.dic' version 2.4.1 from 2010-06-29 (4 times).

Automatic conversion script
Id: cif_fix_enum 1527 2010-12-29 10:47:43Z saulius 

The following automatic conversions were performed:

'_atom_site_thermal_displace_type' tag value 'Uij' was replaced with
'Uani' value 2 times.

Automatic conversion script
Id: cif_fix_values 1646 2011-03-28 12:23:43Z adriana 

The following automatic conversions were performed:

'_symmetry_cell_setting' value 'Tetragonal' changed to 'tetragonal'
according to /home/saulius/struct/CIF-dictionaries/cif_core.dic
dictionary named 'cif_core.dic' version 2.4.1 from
2010-06-29.

'_geom_bond_publ_flag' value 'No' changed to 'no'
according to /home/saulius/struct/CIF-dictionaries/cif_core.dic
dictionary named 'cif_core.dic' version 2.4.1 from 2010-06-29 (6
times).

'_geom_bond_publ_flag' value 'Yes' changed to 'yes'
according to /home/saulius/struct/CIF-dictionaries/cif_core.dic
dictionary named 'cif_core.dic' version 2.4.1 from 2010-06-29 (4
times).

'_geom_angle_publ_flag' value 'Yes' changed to 'yes'
according to /home/saulius/struct/CIF-dictionaries/cif_core.dic
dictionary named 'cif_core.dic' version 2.4.1 from 2010-06-29 (9
times).

'_geom_angle_publ_flag' value 'No' changed to 'no' according
to /home/saulius/struct/CIF-dictionaries/cif_core.dic dictionary
named 'cif_core.dic' version 2.4.1 from 2010-06-29 (6 times).

Automatic conversion script
Id: cif_fix_values 1715 2011-07-08 13:25:40Z adriana 

The following automatic conversions were performed:

'_exptl_crystal_density_meas' value 'not measured' was changed to '?'
- the value is perceived as not measured.

Automatic conversion script
Id: cif_fix_values 3008 2015-01-20 13:52:24Z robertas 

The following automatic conversions were performed:

'_refine_ls_weighting_scheme' value 'w = 1/[\s^2^(F)^2^ + 0.01F^2^]'
was changed to 'calc'. New tag '_refine_ls_weighting_details' was
created. The value of the new tag was set to 'w = 1/[\s^2^(F)^2^ +
0.01F^2^]'.

Automatic conversion script
Id: cif_fix_values 3143 2015-03-26 13:38:13Z robertas 
;
_cod_original_cell_volume 285.58(11)
_cod_original_sg_symbol_H-M 'I 41/a m d'
_cod_original_formula_sum 'Li0.91 Mn2.09 O4 '
_cod_database_code 2011899
_cod_database_fobs_code 2011899

loop_
_symmetry_equiv_pos_as_xyz
x,y,z
-x,-y,-z
1/2+x,1/2+y,1/2+z
1/2-x,1/2-y,1/2-z
1/4-y,3/4+x,1/4+z
1/4+y,3/4-x,1/4-z
3/4-y,1/4+x,3/4+z
3/4+y,1/4-x,3/4-z
1/2-x,-y,1/2+z
1/2+x,y,1/2-z
-x,1/2-y,z
x,1/2+y,-z
1/4+y,1/4-x,3/4+z
1/4-y,1/4+x,3/4-z
3/4+y,3/4-x,1/4+z
3/4-y,3/4+x,1/4-z
-x,y,z
x,-y,-z
1/2-x,1/2+y,1/2+z
1/2+x,1/2-y,1/2-z
3/4+y,3/4+x,1/4+z
3/4-y,3/4-x,1/4-z
1/4+y,1/4+x,3/4+z
1/4-y,1/4-x,3/4-z
1/2+x,-y,1/2+z
1/2-x,y,1/2-z
x,1/2-y,z
-x,1/2+y,-z
3/4-y,1/4-x,3/4+z
3/4+y,1/4+x,3/4-z
1/4-y,3/4-x,1/4+z
1/4+y,3/4+x,1/4-z

loop_
_atom_site_aniso_label
_atom_site_aniso_U_11
_atom_site_aniso_U_22
_atom_site_aniso_U_33
_atom_site_aniso_U_12
_atom_site_aniso_U_13
_atom_site_aniso_U_23
_atom_site_aniso_type_symbol
Mn1 .0079(2) .0070(2) .0159(2) .0000 .0000 -.00166(10) Mn
O .0125(8) .0125(9) .0336(9) .0000 -.0028(7) .0000 O

loop_
_atom_site_label
_atom_site_fract_x
_atom_site_fract_y
_atom_site_fract_z
_atom_site_U_iso_or_equiv
_atom_site_thermal_displace_type
_atom_site_calc_flag
_atom_site_refinement_flags
_atom_site_occupancy
_atom_site_type_symbol
Mn1 .5000 .0000 .0000 .0103(2) Uani ? . 1.0 Mn
O .2762(2) .2500 .01191(17) .0195(8) Uani ? . 1.0 O
Mn2 .0000 .7500 .1250 .0190(8) Uiso ? . .093(3) Mn
Li .0000 .7500 .1250 .0190(8) Uiso ? . .907(3) Li

loop_
_atom_type_symbol
_atom_type_scat_dispersion_real
_atom_type_scat_dispersion_imag
_atom_type_scat_source
Li .000 .000 'International Tables Vol. IV Table 2.2B'
Mn .295 .729 'International Tables Vol. IV Table 2.2B'
O .008 .006 'International Tables Vol. IV Table 2.2B'

loop_
_geom_angle_atom_site_label_1
_geom_angle_atom_site_label_2
_geom_angle_atom_site_label_3
_geom_angle_site_symmetry_1
_geom_angle_site_symmetry_2
_geom_angle_site_symmetry_3
_geom_angle
_geom_angle_publ_flag
O Mn1 O 1_555 1_555 13_554 96.17(6) yes
O Mn1 O 1_555 1_555 2_655 180 yes
O Mn1 O 1_555 1_555 17_655 83.53(6) yes
O Mn1 O 1_555 1_555 18_555 96.47(6) yes
O Mn1 O 1_555 1_555 16_545 83.83(6) yes
Mn1 O Mn1 ? ? 6 95.84(5) no
Mn1 O Mn1 ? ? 11_655 96.14(6) no
Mn1 O Mn2 ? ? 12_545 120.16(5) no
Mn1 O Li ? ? ? 120.16(5) no
Mn1 O Mn2 6 ? 12_545 122.48(7) no
Mn1 O Li ? ? ? 122.48(7) no
O Mn2 O 5_555 1_555 28_555 110.90(4) yes
O Mn2 O 5_555 1_555 15_455 106.66(9) yes
O Li O 5_555 1_555 28_555 110.90(4) yes
O Li O 5_555 1_555 15_455 106.66(9) yes

loop_
_geom_bond_atom_site_label_1
_geom_bond_atom_site_label_2
_geom_bond_site_symmetry_1
_geom_bond_site_symmetry_2
_geom_bond_distance
_geom_bond_publ_flag
Mn1 Mn1 6_555 1_555 2.9657(5) no
Mn1 Mn1 11_645 1_555 2.8751(4) no
Mn1 O 1_555 1_555 1.9322(10) yes
Mn1 O 1_555 13_554 2.0619(16) yes
O O 5_545 1_555 2.9734(5) no
O O 6_555 1_555 2.670(3) no
O O 17_655 1_555 2.574(3) no
O O 18_555 1_555 2.8824(5) no
Mn2 O 12_545 1_555 1.9800(15) yes
Li O 12_545 1_555 1.9800(15) yes
